data_2204092
loop_
_publ_author_name
'Xiang Chao Zeng'
'Shi Hai Xu'
'Qin Ying Deng'
'Ji Wen Cai'
'Shu Hao Guo'
'Jian Gu'
'Dong Hong He'

_publ_section_title
;
 Methyl (4,5-dibromo-1-methyl-1<i>H</i>-pyrrole-2-carbonylamino)acetate
;
_journal_issue 8
_journal_name_full 'Acta Crystallographica Section E'
_journal_page_first o1283
_journal_page_last o1284
_journal_paper_doi 10.1107/S1600536804015491
_journal_volume 60
_journal_year 2004
_chemical_formula_iupac 'C9 H10 Br2 N2 O3'
_chemical_formula_moiety 'C9 H10 Br2 N2 O3'
_chemical_formula_sum 'C9 H10 Br2 N2 O3'
_chemical_formula_weight 354.01
_chemical_melting_point 389
_chemical_name_systematic ?
_space_group_IT_number 19
_symmetry_cell_setting orthorhombic
_symmetry_space_group_name_Hall 'P 2ac 2ab'
_symmetry_space_group_name_H-M 'P 21 21 21'
_atom_sites_solution_hydrogens geom
_atom_sites_solution_primary direct
_atom_sites_solution_secondary difmap
_audit_creation_method SHELXL-97
_cell_angle_alpha 90.00
_cell_angle_beta 90.00
_cell_angle_gamma 90.00
_cell_formula_units_Z 4
_cell_length_a 6.4237(18)
_cell_length_b 13.445(4)
_cell_length_c 14.054(4)
_cell_measurement_reflns_used 907
_cell_measurement_temperature 273(2)
_cell_measurement_theta_max 26.14
_cell_measurement_theta_min 2.90
_cell_volume 1213.8(6)
_computing_cell_refinement SMART
_computing_data_collection 'SMART (Bruker, 1998)'
_computing_data_reduction 'SAINT (Bruker, 1998)'
_computing_molecular_graphics 'SHELXTL (Bruker, 1998)'
_computing_publication_material SHELXTL
_computing_structure_refinement 'SHELXL97 (Sheldrick, 1997)'
_computing_structure_solution 'SHELXS97 (Sheldrick, 1990)'
_diffrn_ambient_temperature 273(2)
_diffrn_measured_fraction_theta_full 0.999
_diffrn_measured_fraction_theta_max 0.999
_diffrn_measurement_device_type 'Bruker SMART 1000 CCD area-detector'
_diffrn_measurement_method '\f and \w'
_diffrn_radiation_monochromator graphite
_diffrn_radiation_source 'fine-focus sealed tube'
_diffrn_radiation_type MoK\a
_diffrn_radiation_wavelength 0.71073
_diffrn_reflns_av_R_equivalents 0.0227
_diffrn_reflns_av_sigmaI/netI 0.0365
_diffrn_reflns_limit_h_max 8
_diffrn_reflns_limit_h_min -7
_diffrn_reflns_limit_k_max 17
_diffrn_reflns_limit_k_min -8
_diffrn_reflns_limit_l_max 17
_diffrn_reflns_limit_l_min -17
_diffrn_reflns_number 7341
_diffrn_reflns_theta_full 27.04
_diffrn_reflns_theta_max 27.04
_diffrn_reflns_theta_min 2.10
_exptl_absorpt_coefficient_mu 6.672
_exptl_absorpt_correction_T_max 0.322
_exptl_absorpt_correction_T_min 0.109
_exptl_absorpt_correction_type multi-scan
_exptl_absorpt_process_details '(SADABS; Sheldrick, 1996)'
_exptl_crystal_colour colorless
_exptl_crystal_density_diffrn 1.937
_exptl_crystal_density_meas ?
_exptl_crystal_density_method 'not measured'
_exptl_crystal_description block
_exptl_crystal_F_000 688
_exptl_crystal_size_max 0.50
_exptl_crystal_size_mid 0.30
_exptl_crystal_size_min 0.17
_refine_diff_density_max 0.274
_refine_diff_density_min -0.584
_refine_ls_abs_structure_details 'Flack (1983)'
_refine_ls_abs_structure_Flack 0.028(12)
_refine_ls_extinction_method none
_refine_ls_goodness_of_fit_ref 1.060
_refine_ls_hydrogen_treatment constr
_refine_ls_matrix_type full
_refine_ls_number_parameters 145
_refine_ls_number_reflns 2621
_refine_ls_number_restraints 0
_refine_ls_restrained_S_all 1.060
_refine_ls_R_factor_all 0.0363
_refine_ls_R_factor_gt 0.0275
_refine_ls_shift/su_max 0.001
_refine_ls_shift/su_mean 0.000
_refine_ls_structure_factor_coef Fsqd
_refine_ls_weighting_details 'calc w = 1/[\s^2^(Fo^2^)+(0.0323P)^2^+0.0575P] where P = (Fo^2^+2Fc^2^)/3'
_refine_ls_weighting_scheme calc
_refine_ls_wR_factor_gt 0.0649
_refine_ls_wR_factor_ref 0.0682
_reflns_number_gt 2257
_reflns_number_total 2621
_reflns_threshold_expression I>2\s(I)
_cod_data_source_file wk6020.cif
_cod_data_source_block I
_cod_depositor_comments
;
The following automatic conversions were performed:
'_symmetry_cell_setting' value 'Orthorhombic' changed to 'orthorhombic'
according to '/home/saulius/struct/CIF-dictionaries/cif_core.dic'
dictionary named 'cif_core.dic' version 2.4.1 from 2010-06-29.

Automatic conversion script
Id: cif_fix_enum 1527 2010-12-29 10:47:43Z saulius 

The following automatic conversions were performed:

'_symmetry_cell_setting' value 'Orthorhombic' changed to
'orthorhombic' according to
/home/saulius/struct/CIF-dictionaries/cif_core.dic dictionary named
'cif_core.dic' version 2.4.1 from 2010-06-29.

Automatic conversion script
Id: cif_fix_values 1715 2011-07-08 13:25:40Z adriana 

The following automatic conversions were performed:

'_exptl_crystal_density_meas' value 'none' was changed to '?' - the
value is perceived as not measured.

Automatic conversion script
Id: cif_fix_values 3008 2015-01-20 13:52:24Z robertas 
;
_cod_database_code 2204092
_cod_database_fobs_code 2204092

loop_
_symmetry_equiv_pos_as_xyz
'x, y, z'
'-x+1/2, -y, z+1/2'
'-x, y+1/2, -z+1/2'
'x+1/2, -y+1/2, -z'

loop_
_atom_site_label
_atom_site_fract_x
_atom_site_fract_y
_atom_site_fract_z
_atom_site_U_iso_or_equiv
_atom_site_adp_type
_atom_site_calc_flag
_atom_site_refinement_flags
_atom_site_occupancy
_atom_site_type_symbol
Br1 0.80110(6) 0.93562(3) 0.86822(3) 0.05792(13) Uani d . 1 Br
Br2 0.34587(7) 0.78812(4) 0.92941(2) 0.06719(15) Uani d . 1 Br
C1 0.5839(5) 0.8972(3) 0.7897(2) 0.0387(7) Uani d . 1 C
C2 0.4104(5) 0.8420(3) 0.8109(2) 0.0395(7) Uani d . 1 C
C3 0.2917(5) 0.8336(3) 0.7281(2) 0.0399(7) Uani d . 1 C
H3A 0.1661 0.7998 0.7219 0.048 Uiso calc R 1 H
C4 0.3940(5) 0.8845(2) 0.6576(2) 0.0341(7) Uani d . 1 C
C5 0.7331(6) 0.9813(4) 0.6468(3) 0.0624(10) Uani d . 1 C
H5A 0.8414 0.9986 0.6909 0.094 Uiso calc R 1 H
H5B 0.6721 1.0409 0.6215 0.094 Uiso calc R 1 H
H5C 0.7908 0.9426 0.5959 0.094 Uiso calc R 1 H
C6 0.3315(5) 0.9014(2) 0.5578(2) 0.0388(7) Uani d . 1 C
C7 0.0871(5) 0.8657(3) 0.4341(2) 0.0449(8) Uani d . 1 C
H7A 0.0590 0.9364 0.4284 0.054 Uiso calc R 1 H
H7B -0.0442 0.8308 0.4275 0.054 Uiso calc R 1 H
C8 0.2300(5) 0.8346(2) 0.3548(2) 0.0373(7) Uani d . 1 C
C9 0.2957(7) 0.8563(3) 0.1911(2) 0.0581(10) Uani d . 1 C
H9A 0.2413 0.8925 0.1378 0.087 Uiso calc R 1 H
H9B 0.2885 0.7863 0.1783 0.087 Uiso calc R 1 H
H9C 0.4381 0.8751 0.2016 0.087 Uiso calc R 1 H
N1 0.5750(4) 0.9239(2) 0.69537(17) 0.0377(6) Uani d . 1 N
N2 0.1711(4) 0.8461(2) 0.52682(16) 0.0411(6) Uani d . 1 N
H2A 0.1197 0.7998 0.5619 0.049 Uiso calc R 1 H
O1 0.4118(4) 0.9631(2) 0.50695(17) 0.0620(7) Uani d . 1 O
O2 0.3706(4) 0.7764(2) 0.36135(17) 0.0587(7) Uani d . 1 O
O3 0.1756(4) 0.87870(18) 0.27403(15) 0.0513(6) Uani d . 1 O

loop_
_atom_site_aniso_label
_atom_site_aniso_U_11
_atom_site_aniso_U_22
_atom_site_aniso_U_33
_atom_site_aniso_U_12
_atom_site_aniso_U_13
_atom_site_aniso_U_23
Br1 0.04399(19) 0.0715(3) 0.0582(2) 0.00563(18) -0.01661(16) -0.02274(19)
Br2 0.0695(3) 0.1003(3) 0.03177(17) 0.0035(2) 0.00218(17) 0.0141(2)
C1 0.0331(14) 0.0463(19) 0.0366(16) 0.0069(14) -0.0040(12) -0.0141(13)
C2 0.0417(17) 0.050(2) 0.0269(14) 0.0032(15) 0.0012(12) -0.0005(14)
C3 0.0364(15) 0.0482(18) 0.0350(15) -0.0044(16) 0.0030(13) 0.0009(14)
C4 0.0327(14) 0.0389(17) 0.0305(15) -0.0010(13) -0.0001(11) -0.0029(12)
C5 0.0449(19) 0.076(3) 0.066(2) -0.0219(19) 0.0044(17) 0.007(2)
C6 0.0411(16) 0.0446(18) 0.0308(14) -0.0046(14) 0.0046(13) 0.0024(13)
C7 0.0420(16) 0.056(2) 0.0366(16) 0.0061(16) -0.0033(14) -0.0013(16)
C8 0.0412(16) 0.0377(16) 0.0331(15) -0.0001(14) -0.0041(12) 0.0010(13)
C9 0.082(3) 0.060(2) 0.0333(17) -0.012(2) 0.0102(18) 0.0009(16)
N1 0.0337(12) 0.0423(16) 0.0371(13) -0.0052(12) 0.0026(10) -0.0056(12)
N2 0.0434(14) 0.0517(16) 0.0281(12) -0.0061(15) -0.0003(11) 0.0023(12)
O1 0.0747(18) 0.0682(17) 0.0431(13) -0.0267(15) 0.0005(12) 0.0148(13)
O2 0.0620(16) 0.0673(17) 0.0467(13) 0.0279(14) 0.0008(12) 0.0033(13)
O3 0.0672(15) 0.0527(14) 0.0341(11) 0.0146(14) -0.0021(12) 0.0074(10)

loop_
_atom_type_symbol
_atom_type_description
_atom_type_scat_dispersion_real
_atom_type_scat_dispersion_imag
_atom_type_scat_source
C C 0.0033 0.0016 'International Tables Vol C Tables 4.2.6.8 and 6.1.1.4'
H H 0.0000 0.0000 'International Tables Vol C Tables 4.2.6.8 and 6.1.1.4'
N N 0.0061 0.0033 'International Tables Vol C Tables 4.2.6.8 and 6.1.1.4'
O O 0.0106 0.0060 'International Tables Vol C Tables 4.2.6.8 and 6.1.1.4'
Br Br -0.2901 2.4595 'International Tables Vol C Tables 4.2.6.8 and 6.1.1.4'

loop_
_geom_angle_atom_site_label_1
_geom_angle_atom_site_label_2
_geom_angle_atom_site_label_3
_geom_angle
C2 C1 N1 108.5(3)
C2 C1 Br1 129.3(2)
N1 C1 Br1 122.2(2)
C1 C2 C3 107.8(3)
C1 C2 Br2 125.8(2)
C3 C2 Br2 126.3(2)
C4 C3 C2 107.5(3)
C3 C4 N1 108.4(3)
C3 C4 C6 129.2(3)
N1 C4 C6 122.3(3)
O1 C6 N2 121.0(3)
O1 C6 C4 123.4(3)
N2 C6 C4 115.6(3)
N2 C7 C8 113.1(3)
O2 C8 O3 123.7(3)
O2 C8 C7 125.8(3)
O3 C8 C7 110.4(3)
C1 N1 C4 107.8(3)
C1 N1 C5 124.4(3)
C4 N1 C5 127.8(3)
C6 N2 C7 118.7(3)
C8 O3 C9 117.5(3)

loop_
_geom_bond_atom_site_label_1
_geom_bond_atom_site_label_2
_geom_bond_distance
Br1 C1 1.853(3)
Br2 C2 1.863(3)
C1 C2 1.372(5)
C1 N1 1.374(4)
C2 C3 1.396(4)
C3 C4 1.372(4)
C4 N1 1.384(4)
C4 C6 1.476(4)
C5 N1 1.447(4)
C6 O1 1.211(4)
C6 N2 1.343(4)
C7 N2 1.435(4)
C7 C8 1.503(4)
C8 O2 1.199(4)
C8 O3 1.328(4)
C9 O3 1.430(4)

loop_
_geom_hbond_atom_site_label_D
_geom_hbond_atom_site_label_H
_geom_hbond_atom_site_label_A
_geom_hbond_site_symmetry_A
_geom_hbond_distance_DH
_geom_hbond_distance_HA
_geom_hbond_distance_DA
_geom_hbond_angle_DHA
N2 H2A O2 4_466 0.86 2.18 2.984(4) 155

loop_
_geom_torsion_atom_site_label_1
_geom_torsion_atom_site_label_2
_geom_torsion_atom_site_label_3
_geom_torsion_atom_site_label_4
_geom_torsion
N1 C1 C2 C3 0.4(4)
Br1 C1 C2 C3 179.5(3)
N1 C1 C2 Br2 -179.6(2)
Br1 C1 C2 Br2 -0.5(5)
C1 C2 C3 C4 -0.4(4)
Br2 C2 C3 C4 179.6(3)
C2 C3 C4 N1 0.3(4)
C2 C3 C4 C6 -177.8(3)
C3 C4 C6 O1 164.9(4)
N1 C4 C6 O1 -12.9(5)
C3 C4 C6 N2 -12.5(5)
N1 C4 C6 N2 169.8(3)
N2 C7 C8 O2 19.6(5)
N2 C7 C8 O3 -162.3(3)
C2 C1 N1 C4 -0.2(4)
Br1 C1 N1 C4 -179.4(2)
C2 C1 N1 C5 -178.9(3)
Br1 C1 N1 C5 1.9(5)
C3 C4 N1 C1 0.0(4)
C6 C4 N1 C1 178.1(3)
C3 C4 N1 C5 178.7(4)
C6 C4 N1 C5 -3.2(5)
O1 C6 N2 C7 -4.0(5)
C4 C6 N2 C7 173.4(3)
C8 C7 N2 C6 71.0(4)
O2 C8 O3 C9 -1.4(5)
C7 C8 O3 C9 -179.6(3)

loop_
_cod_related_entry_id
_cod_related_entry_database
_cod_related_entry_code
1 ChemSpider 21130568
